data_2007939
loop_
_publ_author_name
' Yongkui Shan'
' Songping D. Huang'

_publ_section_title
;
 (NH~4~)~8~[Ce~2~(SO~4~)~8~] .4H~2~O
;
_journal_issue 12
_journal_name_full 'Acta Crystallographica Section C'
_journal_page_first 1744
_journal_page_last 1745
_journal_paper_doi 10.1107/S0108270198007057
_journal_volume 54
_journal_year 1998
_chemical_formula_iupac '(N H4)8 [Ce2 (S O4)8] , 4H2 O'
_chemical_formula_structural '(N H4)8 [Ce2 (S O4)8] , 4H2 O'
_chemical_formula_sum 'Ce2 H40 N8 O36 S8'
_chemical_formula_weight 1265.07
_space_group_IT_number 14
_symmetry_cell_setting monoclinic
_symmetry_space_group_name_Hall '-P 2ybc'
_symmetry_space_group_name_H-M 'P 1 21/c 1'
_audit_creation_method 'by teXsan v1.8'
_cell_angle_alpha 90
_cell_angle_beta 110.3630(10)
_cell_angle_gamma 90
_cell_formula_units_Z 2
_cell_length_a 12.6472(7)
_cell_length_b 11.3613(6)
_cell_length_c 13.6908(7)
_cell_measurement_reflns_used 7759
_cell_measurement_temperature 296.0(10)
_cell_measurement_theta_max 27.11
_cell_measurement_theta_min 1.59
_cell_volume 1844.28(17)
_computing_cell_refinement 'SAINT (Siemens, 1995)'
_computing_data_collection 'SMART (Siemens, 1995)'
_computing_data_reduction SAINT
_computing_publication_material TEXSAN
_computing_structure_refinement 'TEXSAN (Molecular Structure Corporation, 1997)'
_computing_structure_solution 'SIR92 (Altomare et al., 1993)'
_diffrn_ambient_temperature 296.0(10)
_diffrn_measurement_device_type 'Quantum CCD'
_diffrn_measurement_method '\w scans'
_diffrn_radiation_monochromator graphite
_diffrn_radiation_source 'X-ray tube'
_diffrn_radiation_type 'Mo K\a'
_diffrn_radiation_wavelength 0.7107
_diffrn_reflns_av_R_equivalents 0.017
_diffrn_reflns_av_sigmaI/netI 0.050
_diffrn_reflns_limit_h_max 15
_diffrn_reflns_limit_h_min -14
_diffrn_reflns_limit_k_max 8
_diffrn_reflns_limit_k_min -14
_diffrn_reflns_limit_l_max 15
_diffrn_reflns_limit_l_min -17
_diffrn_reflns_number 9837
_diffrn_reflns_reduction_process 'Lp corrections applied'
_diffrn_reflns_theta_max 27.11
_diffrn_reflns_theta_min 1.59
_diffrn_standards_decay_% 0.00
_diffrn_standards_interval_count 0
_diffrn_standards_number 0
_exptl_absorpt_coefficient_mu 3.015
_exptl_absorpt_correction_T_max 0.636
_exptl_absorpt_correction_T_min 0.564
_exptl_absorpt_correction_type empirical
_exptl_absorpt_process_details 'via simulated \y scans (SADABS; Sheldrick, 1997)'
_exptl_crystal_colour yellow
_exptl_crystal_density_diffrn 2.278
_exptl_crystal_density_meas ?
_exptl_crystal_description octahedral
_exptl_crystal_F_000 1256.00
_exptl_crystal_size_max 0.20
_exptl_crystal_size_mid 0.20
_exptl_crystal_size_min 0.15
_refine_diff_density_max 0.72
_refine_diff_density_min -0.45
_refine_ls_extinction_coef '3.2(4) \\times 10^-7^'
_refine_ls_extinction_method 'Zachariasen (1967)'
_refine_ls_goodness_of_fit_all 0.942
_refine_ls_goodness_of_fit_ref 0.973
_refine_ls_hydrogen_treatment 'H atoms not located'
_refine_ls_matrix_type full
_refine_ls_number_constraints 0
_refine_ls_number_parameters 245
_refine_ls_number_reflns 3179
_refine_ls_number_restraints 0
_refine_ls_R_factor_all 0.027
_refine_ls_R_factor_gt 0.022
_refine_ls_shift/su_max 0.011
_refine_ls_shift/su_mean 0.029
_refine_ls_structure_factor_coef F
_refine_ls_weighting_details 'w = 1/[\s^2^(Fo) + 0.00078|Fo|^2^]'
_refine_ls_weighting_scheme sigma
_refine_ls_wR_factor_all 0.035
_refine_ls_wR_factor_ref 0.034
_reflns_number_gt 3179
_reflns_number_total 3874
_reflns_threshold_expression I>2\s(I)
_cod_data_source_file fr1130.cif
_cod_data_source_block 1
_cod_depositor_comments
;
The following automatic conversions were performed:

'_exptl_absorpt_correction_type' value 'empirical ' changed to
'empirical' according to
/home/saulius/struct/CIF-dictionaries/cif_core.dic dictionary named
'cif_core.dic' version 2.4.1 from 2010-06-29.

Automatic conversion script
Id: cif_fix_values 1715 2011-07-08 13:25:40Z adriana 

The following automatic conversions were performed:

'_exptl_crystal_density_meas' value 'not measured' was changed to '?'
- the value is perceived as not measured.

Automatic conversion script
Id: cif_fix_values 3008 2015-01-20 13:52:24Z robertas 
;
_cod_original_cell_volume 1844.3(2)
_cod_original_sg_symbol_H-M 'P 21/c'
_cod_original_formula_sum 'H40 Ce2 N8 O36 S8 '
_cod_database_code 2007939

loop_
_symmetry_equiv_pos_as_xyz
'  +x,  +y,  +z'
'  -x,1/2+y,1/2-z'
'  -x,  -y,  -z'
'  +x,1/2-y,1/2+z'

loop_
_atom_site_label
_atom_site_fract_x
_atom_site_fract_y
_atom_site_fract_z
_atom_site_U_iso_or_equiv
_atom_site_adp_type
_atom_site_calc_flag
_atom_site_calc_attached_atom
_atom_site_refinement_flags
_atom_site_occupancy
_atom_site_attached_hydrogens
Ce 0.714660(10) 0.05076(2) 0.122170(10) 0.01582(6) Uani d ? . 1.000 0
S1 0.81778(7) 0.28803(8) 0.09789(7) 0.0220(2) Uani d ? . 1.000 0
S2 0.71344(7) -0.00713(8) 0.34023(6) 0.0201(2) Uani d ? . 1.000 0
S3 0.58523(7) -0.09400(8) -0.07290(6) 0.0182(2) Uani d ? . 1.000 0
S4 0.92736(7) -0.06660(8) 0.11821(7) 0.0210(2) Uani d ? . 1.000 0
O1 0.8970(2) 0.3002(3) 0.0443(2) 0.0374(8) Uani d ? . 1.000 0
O2 0.7932(3) 0.3987(2) 0.1366(2) 0.0407(9) Uani d ? . 1.000 0
O3 0.8574(2) 0.1987(2) 0.1855(2) 0.0297(7) Uani d ? . 1.000 0
O4 0.7106(2) 0.2290(2) 0.0285(2) 0.0257(6) Uani d ? . 1.000 0
O5 0.7489(2) 0.1038(2) 0.2992(2) 0.0250(6) Uani d ? . 1.000 0
O6 0.6261(3) 0.0171(3) 0.3830(2) 0.0366(8) Uani d ? . 1.000 0
O7 0.8120(3) -0.0619(2) 0.4156(2) 0.0348(8) Uani d ? . 1.000 0
O8 0.6700(2) -0.0800(2) 0.2432(2) 0.0231(6) Uani d ? . 1.000 0
O9 0.4622(2) -0.1210(2) -0.1098(2) 0.0264(7) Uani d ? . 1.000 0
O10 0.6370(2) -0.1325(2) 0.0381(2) 0.0250(6) Uani d ? . 1.000 0
O11 0.6018(2) 0.0356(2) -0.0659(2) 0.0255(7) Uani d ? . 1.000 0
O12 0.6365(2) -0.1502(3) -0.1391(2) 0.0337(8) Uani d ? . 1.000 0
O13 0.8742(2) -0.0700(2) 0.2014(2) 0.0242(6) Uani d ? . 1.000 0
O14 0.9399(3) -0.1823(2) 0.0816(2) 0.0372(8) Uani d ? . 1.000 0
O15 0.8409(2) 0.0032(2) 0.0348(2) 0.0241(6) Uani d ? . 1.000 0
O16 1.0329(2) -0.0030(3) 0.1571(2) 0.0355(8) Uani d ? . 1.000 0
O17 1.2160(3) -0.1460(3) 0.1516(3) 0.0480(10) Uani d ? . 1.000 2
O18 0.4318(3) -0.1219(4) 0.3098(4) 0.0840(10) Uani d ? . 1.000 2
N1 0.7270(4) 0.6387(4) 0.1286(3) 0.0530(10) Uani d ? . 1.000 4
N2 0.4930(3) 0.2315(3) 0.3483(3) 0.0410(10) Uani d ? . 1.000 4
N3 0.9806(3) -0.4275(3) 0.1203(3) 0.0370(9) Uani d ? . 1.000 4
N4 1.1398(3) 0.2138(3) 0.1548(3) 0.0390(10) Uani d ? . 1.000 4

loop_
_atom_site_aniso_label
_atom_site_aniso_U_11
_atom_site_aniso_U_22
_atom_site_aniso_U_33
_atom_site_aniso_U_12
_atom_site_aniso_U_13
_atom_site_aniso_U_23
Ce 0.01510(10) 0.01450(10) 0.01510(10) -0.00036(7) 0.00178(8) -0.00017(7)
S1 0.0264(4) 0.0177(4) 0.0206(4) -0.0048(3) 0.0067(3) -0.0006(3)
S2 0.0223(4) 0.0195(4) 0.0174(4) 0.0003(3) 0.0055(3) -0.0007(3)
S3 0.0154(4) 0.0200(4) 0.0167(4) 0.0011(3) 0.0025(3) -0.0032(3)
S4 0.0191(4) 0.0186(4) 0.0242(4) 0.0024(3) 0.0063(3) 0.0017(3)
O1 0.035(2) 0.044(2) 0.037(2) -0.0080(10) 0.0160(10) 0.0050(10)
O2 0.067(2) 0.0190(10) 0.037(2) -0.0030(10) 0.0200(10) -0.0060(10)
O3 0.0350(10) 0.0240(10) 0.0230(10) -0.0070(10) 0.0000(10) 0.0030(10)
O4 0.0250(10) 0.0190(10) 0.0270(10) -0.0030(10) 0.0010(10) 0.0030(10)
O5 0.0330(10) 0.0190(10) 0.0210(10) -0.0070(10) 0.0070(10) -0.0030(10)
O6 0.040(2) 0.037(2) 0.041(2) 0.0010(10) 0.0260(10) -0.0050(10)
O7 0.039(2) 0.033(2) 0.0220(10) 0.0100(10) -0.0020(10) 0.0020(10)
O8 0.0270(10) 0.0200(10) 0.0220(10) -0.0040(10) 0.0070(10) -0.0030(10)
O9 0.0150(10) 0.0320(10) 0.0280(10) 0.0000(10) 0.0020(10) -0.0080(10)
O10 0.0270(10) 0.0220(10) 0.0210(10) -0.0030(10) 0.0010(10) -0.0010(10)
O11 0.0300(10) 0.0190(10) 0.0220(10) -0.0010(10) 0.0020(10) 0.0000(10)
O12 0.0270(10) 0.043(2) 0.0330(10) 0.0020(10) 0.0120(10) -0.0140(10)
O13 0.0240(10) 0.0260(10) 0.0220(10) 0.0040(10) 0.0070(10) 0.0040(10)
O14 0.047(2) 0.0250(10) 0.041(2) 0.0090(10) 0.0180(10) -0.0030(10)
O15 0.0230(10) 0.0270(10) 0.0220(10) 0.0050(10) 0.0080(10) 0.0060(10)
O16 0.0180(10) 0.034(2) 0.052(2) -0.0020(10) 0.0080(10) 0.0010(10)
O17 0.053(2) 0.046(2) 0.050(2) 0.010(2) 0.024(2) 0.011(2)
O18 0.050(2) 0.087(3) 0.096(3) -0.019(2) 0.004(2) 0.029(3)
N1 0.078(3) 0.032(2) 0.048(2) 0.024(2) 0.022(2) 0.005(2)
N2 0.038(2) 0.031(2) 0.042(2) 0.010(2) -0.002(2) -0.009(2)
N3 0.033(2) 0.033(2) 0.034(2) 0.0040(10) -0.002(2) 0.001(2)
N4 0.037(2) 0.033(2) 0.048(2) -0.007(2) 0.016(2) 0.002(2)

loop_
_atom_type_symbol
_atom_type_scat_dispersion_real
_atom_type_scat_dispersion_imag
_atom_type_scat_source
H 0.000 0.000
;International Tables for Crystallography
(1992, Vol. C, Table 6.1.1.2)
;
Ce -0.564 2.632
;International Tables for Crystallography
(1992, Vol. C, Tables 4.2.6.8 and 6.1.1.1)
;
N 0.004 0.003
;International Tables for Crystallography
(1992, Vol. C, Tables 4.2.6.8 and 6.1.1.1)
;
O 0.008 0.006
;International Tables for Crystallography
(1992, Vol. C, Tables 4.2.6.8 and 6.1.1.1)
;
S 0.110 0.124
;International Tables for Crystallography
(1992, Vol. C, Tables 4.2.6.8 and 6.1.1.1)
;

loop_
_geom_angle_atom_site_label_1
_geom_angle_atom_site_label_2
_geom_angle_atom_site_label_3
_geom_angle_site_symmetry_1
_geom_angle_site_symmetry_3
_geom_angle
_geom_angle_publ_flag
S1 Ce S2 . . 116.21(2) no
S1 Ce S3 . . 119.61(2) no
S1 Ce S4 . . 88.34(2) no
S1 Ce O3 . . 29.13(6) no
S1 Ce O4 . . 29.03(6) no
S1 Ce O5 . . 87.38(6) no
S1 Ce O8 . . 145.05(6) no
S1 Ce O9 . 3_655 97.18(7) no
S1 Ce O10 . . 145.57(6) no
S1 Ce O11 . . 93.54(6) no
S1 Ce O13 . . 103.46(6) no
S1 Ce O15 . . 76.03(7) no
S2 Ce S3 . . 123.34(2) no
S2 Ce S4 . . 103.26(2) no
S2 Ce O3 . . 93.25(6) no
S2 Ce O4 . . 134.38(7) no
S2 Ce O5 . . 28.93(6) no
S2 Ce O8 . . 28.84(6) no
S2 Ce O9 . 3_655 79.26(7) no
S2 Ce O10 . . 98.05(6) no
S2 Ce O11 . . 143.29(6) no
S2 Ce O13 . . 73.81(6) no
S2 Ce O15 . . 132.59(6) no
S3 Ce S4 . . 87.51(2) no
S3 Ce O3 . . 142.61(7) no
S3 Ce O4 . . 94.68(6) no
S3 Ce O5 . . 150.45(6) no
S3 Ce O8 . . 94.89(6) no
S3 Ce O9 . 3_655 84.99(6) no
S3 Ce O10 . . 28.48(6) no
S3 Ce O11 . . 28.48(6) no
S3 Ce O13 . . 101.48(6) no
S3 Ce O15 . . 71.82(6) no
S4 Ce O3 . . 75.67(7) no
S4 Ce O4 . . 102.55(6) no
S4 Ce O5 . . 106.37(7) no
S4 Ce O8 . . 99.33(6) no
S4 Ce O9 . 3_655 172.22(6) no
S4 Ce O10 . . 80.10(6) no
S4 Ce O11 . . 98.35(6) no
S4 Ce O13 . . 29.55(6) no
S4 Ce O15 . . 29.33(6) no
O3 Ce O4 . . 58.15(8) ?
O3 Ce O5 . . 66.92(9) yes
O3 Ce O8 . . 120.39(8) yes
O3 Ce O9 . 3_655 111.71(9) yes
O3 Ce O10 . . 155.05(9) ?
O3 Ce O11 . . 120.90(8) ?
O3 Ce O13 . . 79.99(9) yes
O3 Ce O15 . . 77.71(9) ?
O4 Ce O5 . . 107.08(9) yes
O4 Ce O8 . . 156.44(9) yes
O4 Ce O9 . 3_655 80.19(9) ?
O4 Ce O10 . . 123.08(8) ?
O4 Ce O11 . . 66.67(8) ?
O4 Ce O13 . . 126.37(9) yes
O4 Ce O15 . . 79.29(9) ?
O5 Ce O8 . . 57.71(8) ?
O5 Ce O9 . 3_655 79.46(9) ?
O5 Ce O10 . . 126.97(8) ?
O5 Ce O11 . . 155.28(9) ?
O5 Ce O13 . . 81.74(9) ?
O5 Ce O15 . . 130.93(9) yes
O8 Ce O9 . 3_655 79.27(9) ?
O8 Ce O10 . . 69.27(8) yes
O8 Ce O11 . . 118.60(8) yes
O8 Ce O13 . . 72.36(9) ?
O8 Ce O15 . . 124.19(9) yes
O9 Ce O10 3_655 . 92.28(9) yes
O9 Ce O11 3_655 . 75.92(9) ?
O9 Ce O13 3_655 . 151.28(9) yes
O9 Ce O15 3_655 . 147.43(8) ?
O10 Ce O11 . . 56.86(8) yes
O10 Ce O13 . . 81.91(9) yes
O10 Ce O15 . . 78.26(9) ?
O11 Ce O13 . . 121.78(9) yes
O11 Ce O15 . . 72.83(9) ?
O13 Ce O15 . . 58.82(8) ?
Ce S1 O1 . . 122.60(10) no
Ce S1 O2 . . 125.00(10) no
Ce S1 O3 . . 50.30(10) no
Ce S1 O4 . . 49.90(10) no
O1 S1 O2 . . 112.4(2) ?
O1 S1 O3 . . 111.8(2) ?
O1 S1 O4 . . 110.6(2) ?
O2 S1 O3 . . 110.4(2) ?
O2 S1 O4 . . 110.9(2) ?
O3 S1 O4 . . 100.20(10) ?
Ce S2 O5 . . 49.85(9) no
Ce S2 O6 . . 128.20(10) no
Ce S2 O7 . . 119.40(10) no
Ce S2 O8 . . 51.60(10) no
O5 S2 O6 . . 111.1(2) ?
O5 S2 O7 . . 109.2(2) ?
O5 S2 O8 . . 101.30(10) ?
O6 S2 O7 . . 112.4(2) ?
O6 S2 O8 . . 111.6(2) ?
O7 S2 O8 . . 110.6(2) ?
Ce S3 O9 . . 125.50(10) no
Ce S3 O10 . . 50.30(10) no
Ce S3 O11 . . 52.70(10) no
Ce S3 O12 . . 124.40(10) no
O9 S3 O10 . . 108.70(10) yes
O9 S3 O11 . . 109.5(2) yes
O9 S3 O12 . . 110.0(2) yes
O10 S3 O11 . . 102.80(10) yes
O10 S3 O12 . . 112.2(2) yes
O11 S3 O12 . . 113.4(2) yes
Ce S4 O13 . . 50.60(10) no
Ce S4 O14 . . 128.20(10) no
Ce S4 O15 . . 50.50(10) no
Ce S4 O16 . . 119.10(10) no
O13 S4 O14 . . 111.8(2) ?
O13 S4 O15 . . 101.00(10) ?
O13 S4 O16 . . 109.3(2) ?
O14 S4 O15 . . 110.9(2) ?
O14 S4 O16 . . 112.7(2) ?
O15 S4 O16 . . 110.5(2) ?
Ce O3 S1 . . 100.60(10) no
Ce O4 S1 . . 101.00(10) no
Ce O5 S2 . . 101.20(10) no
Ce O8 S2 . . 99.50(10) no
Ce O9 S3 3_655 . 144.9(2) no
Ce O10 S3 . . 101.20(10) no
Ce O11 S3 . . 98.80(10) no
Ce O13 S4 . . 99.80(10) no
Ce O15 S4 . . 100.20(10) no

loop_
_geom_bond_atom_site_label_1
_geom_bond_atom_site_label_2
_geom_bond_site_symmetry_1
_geom_bond_site_symmetry_2
_geom_bond_distance
_geom_bond_publ_flag
Ce S1 . . 3.0627(9) no
Ce S2 . . 3.0623(8) no
Ce S3 . . 3.0780(8) no
Ce S4 . . 3.0198(9) no
Ce O3 . . 2.397(2) yes
Ce O4 . . 2.388(2) yes
Ce O5 . . 2.386(2) yes
Ce O8 . . 2.435(2) yes
Ce O9 . 3_655 2.325(2) yes
Ce O10 . . 2.416(2) yes
Ce O11 . . 2.478(2) yes
Ce O13 . . 2.368(2) yes
Ce O15 . . 2.368(2) yes
S1 O1 . . 1.440(3) yes
S1 O2 . . 1.439(3) yes
S1 O3 . . 1.517(3) yes
S1 O4 . . 1.514(2) yes
S2 O5 . . 1.510(3) ?
S2 O6 . . 1.446(3) ?
S2 O7 . . 1.453(3) ?
S2 O8 . . 1.498(2) ?
S3 O9 . . 1.491(2) yes
S3 O10 . . 1.496(2) yes
S3 O11 . . 1.485(2) yes
S3 O12 . . 1.435(3) yes
S4 O13 . . 1.512(3) ?
S4 O14 . . 1.435(3) ?
S4 O15 . . 1.503(2) ?
S4 O16 . . 1.446(3) ?

loop_
_geom_contact_atom_site_label_1
_geom_contact_atom_site_label_2
_geom_contact_distance
_geom_contact_site_symmetry_2
_geom_contact_publ_flag
O1 N4 3.075(5) . no
O1 O17 3.104(5) 3_755 no
O1 N3 3.317(5) 1_565 no
O1 O14 3.390(4) 3_755 no
O1 O5 3.403(4) 4_554 no
O1 O7 3.432(4) 4_554 no
O1 N3 3.463(5) 3_755 no
O2 N1 2.843(5) . no
O2 O17 2.986(4) 2_755 no
O2 O16 3.121(4) 2_755 no
O2 N3 3.152(5) 1_565 no
O2 O18 3.185(6) 2_655 no
O2 O6 3.511(4) 4_554 no
O3 N3 3.088(4) 2_755 no
O3 O17 3.224(4) 2_755 no
O3 O14 3.589(4) 2_755 no
O4 N2 3.023(4) 4_554 no
O4 O17 3.069(4) 3_755 no
O4 O6 3.457(4) 4_554 no
O5 O17 2.920(4) 2_755 no
O5) N3 3.228(4) 2_755 no
O6 O18 2.796(5) . no
O6 N2 2.904(5) . no
O7 N4 2.864(4) 2_745 no
O7 N3 2.874(4) 4_545 no
O7 N3 3.217(5) 2_755 no
O7 N1 3.549(5) 4 no
O8 N2 2.934(4) 2_645 no
O8 N4 3.300(4) 2_745 no
O8 O18 3.470(5) . no
O8 O12 3.555(4) 4_545 no
O9 O18 3.098(5) 4_544 no
O10 N1 2.934(5) 1_545 no
O10 N2 3.047(4) 2_645 no
O11 N2 3.026(4) 4_554 no
O11 O17 3.185(4) 3_755 no
O11 O18 3.362(5) 3_655 no
O12 N2 2.912(4) 3_655 no
O12 N4 2.999(4) 3_755 no
O12 O18 3.555(6) 4_544 no
O13 N3 2.972(4) 2_755 no
O13 N4 3.191(4) 2_745 no
O14 N3 2.849(4) . no
O14 N4 3.057(5) 3_755 no
O14 O17 3.309(4) . no
O15 O17 2.895(4) 3_755 no
O15 O16 3.516(4) 3_755 no
O16 N4 2.815(4) . no
O16 O17 2.851(4) . no
O16 N3 3.227(5) 2_755 no
O17 O18 2.847(5) 1_655 no
O18 N2 3.130(7) 2_645 no
N1 N4 2.981(5) 2_755 no
N1 N2 3.093(6) 2_655 no
N1 N3 3.334(6) 1_565 no

loop_
_geom_torsion_atom_site_label_1
_geom_torsion_atom_site_label_2
_geom_torsion_atom_site_label_3
_geom_torsion_atom_site_label_4
_geom_torsion_site_symmetry_2
_geom_torsion_site_symmetry_3
_geom_torsion_site_symmetry_4
_geom_torsion
_geom_torsion_publ_flag
Ce O3 S1 O1 . . . -114.9(2) no
Ce O3 S1 O2 . . . 119.2(2) no
Ce O3 S1 O4 . . . 2.2(2) no
Ce O4 S1 O1 . . . 115.8(2) no
Ce O4 S1 O2 . . . -118.8(2) no
Ce O4 S1 O3 . . . -2.2(2) no
Ce O5 S2 O6 . . . -122.8(2) no
Ce O5 S2 O7 . . . 112.6(2) no
Ce O5 S2 O8 . . . -4.1(2) no
Ce O8 S2 O5 . . . 4.00(10) no
Ce O8 S2 O6 . . . 122.3(2) no
Ce O8 S2 O7 . . . -111.7(2) no
Ce O9 S3 O10 3_655 3_655 3_655 -88.1(3) no
Ce O9 S3 O11 3_655 3_655 3_655 23.5(3) no
Ce O9 S3 O12 3_655 3_655 3_655 148.7(3) no
Ce O10 S3 O9 . . . -121.10(10) no
Ce O10 S3 O11 . . . -5.2(2) no
Ce O10 S3 O12 . . . 117.00(10) no
Ce O11 S3 O9 . . . 120.40(10) no
Ce O11 S3 O10 . . . 5.0(2) no
Ce O11 S3 O12 . . . -116.40(10) no
Ce O13 S4 O14 . . . -122.2(2) no
Ce O13 S4 O15 . . . -4.2(2) no
Ce O13 S4 O16 . . . 112.3(2) no
Ce O15 S4 O13 . . . 4.2(2) no
Ce O15 S4 O14 . . . 122.9(2) no
Ce O15 S4 O16 . . . -111.4(2) no
S1 Ce S2 O5 . . . 5.20(10) no
S1 Ce S2 O6 . . . 91.4(2) no
S1 Ce S2 O7 . . . -86.00(10) no
S1 Ce S2 O8 . . . 180.00(10) no
S1 Ce S3 O9 . . . -114.30(10) no
S1 Ce S3 O10 . . . 160.40(10) no
S1 Ce S3 O11 . . . -26.00(10) no
S1 Ce S3 O12 . . . 68.8(2) no
S1 Ce S4 O13 . . . 121.50(10) no
S1 Ce S4 O14 . . . -150.4(2) no
S1 Ce S4 O15 . . . -63.80(10) no
S1 Ce S4 O16 . . . 29.70(10) no
S1 Ce O5 S2 . . . -175.40(10) no
S1 Ce O8 S2 . . . 0.0(2) no
S1 Ce O9 S3 . 3_655 3_655 146.5(3) no
S1 Ce O10 S3 . . . -31.1(2) no
S1 Ce O11 S3 . . . 157.60(10) no
S1 Ce O13 S4 . . . -61.20(10) no
S1 Ce O15 S4 . . . 112.40(10) no
S1 O3 Ce S2 . . . -143.80(10) no
S1 O3 Ce S3 . . . 47.5(2) no
S1 O3 Ce S4 . . . 113.40(10) no
S1 O3 Ce O4 . . . -1.60(10) no
S1 O3 Ce O5 . . . -131.5(2) no
S1 O3 Ce O8 . . . -154.10(10) no
S1 O3 Ce O9 . . 3_655 -64.0(2) no
S1 O3 Ce O10 . . . 99.2(2) no
S1 O3 Ce O11 . . . 22.1(2) no
S1 O3 Ce O13 . . . 143.30(10) no
S1 O3 Ce O15 . . . 83.30(10) no
S1 O4 Ce S2 . . . 60.7(2) no
S1 O4 Ce S3 . . . -151.00(10) no
S1 O4 Ce S4 . . . -62.50(10) no
S1 O4 Ce O3 . . . 1.60(10) no
S1 O4 Ce O5 . . . 49.30(10) no
S1 O4 Ce O8 . . . 95.4(2) no
S1 O4 Ce O9 . . 3_655 125.00(10) no
S1 O4 Ce O10 . . . -148.70(10) no
S1 O4 Ce O11 . . . -156.2(2) no
S1 O4 Ce O13 . . . -43.0(2) no
S1 O4 Ce O15 . . . -80.50(10) no
S2 Ce S1 O1 . . . 133.50(10) no
S2 Ce S1 O2 . . . -47.1(2) no
S2 Ce S1 O3 . . . 41.10(10) no
S2 Ce S1 O4 . . . -136.00(10) no
S2 Ce S3 O9 . . . 54.80(10) no
S2 Ce S3 O10 . . . -30.60(10) no
S2 Ce S3 O11 . . . 143.10(10) no
S2 Ce S3 O12 . . . -122.1(2) no
S2 Ce S4 O13 . . . 5.00(10) no
S2 Ce S4 O14 . . . 93.0(2) no
S2 Ce S4 O15 . . . 179.60(10) no
S2 Ce S4 O16 . . . -86.90(10) no
S2 Ce O9 S3 . 3_655 3_655 -98.1(3) no
S2 Ce O10 S3 . . . 154.60(10) no
S2 Ce O11 S3 . . . -57.0(2) no
S2 Ce O13 S4 . . . -174.90(10) no
S2 Ce O15 S4 . . . -0.5(2) no
S2 O5 Ce S3 . . . 27.4(2) no
S2 O5 Ce S4 . . . -87.90(10) no
S2 O5 Ce O3 . . . -153.9(2) no
S2 O5 Ce O4 . . . 163.00(10) no
S2 O5 Ce O8 . . . 2.90(10) no
S2 O5 Ce O9 . . 3_655 86.80(10) no
S2 O5 Ce O10 . . . 2.0(2) no
S2 O5 Ce O11 . . . 91.9(2) no
S2 O5 Ce O13 . . . -71.40(10) no
S2 O5 Ce O15 . . . -106.40(10) no
S2 O8 Ce S3 . . . -171.10(10) no
S2 O8 Ce S4 . . . 100.60(10) no
S2 O8 Ce O3 . . . 21.8(2) no
S2 O8 Ce O4 . . . -57.5(3) no
S2 O8 Ce O5 . . . -3.00(10) no
S2 O8 Ce O9 . . 3_655 -87.20(10) no
S2 O8 Ce O10 . . . 176.20(10) no
S2 O8 Ce O11 . . . -154.50(10) no
S2 O8 Ce O13 . . . 88.40(10) no
S2 O8 Ce O15 . . . 117.50(10) no
S3 Ce S1 O1 . . . -56.70(10) no
S3 Ce S1 O2 . . . 122.7(2) no
S3 Ce S1 O3 . . . -149.00(10) no
S3 Ce S1 O4 . . . 33.80(10) no
S3 Ce S2 O5 . . . -164.20(10) no
S3 Ce S2 O6 . . . -78.0(2) no
S3 Ce S2 O7 . . . 104.60(10) no
S3 Ce S2 O8 . . . 10.60(10) no
S3 Ce S4 O13 . . . -118.70(10) no
S3 Ce S4 O14 . . . -30.7(2) no
S3 Ce S4 O15 . . . 55.90(10) no
S3 Ce S4 O16 . . . 149.4(2) no
S3 Ce O13 S4 . . . 63.40(10) no
S3 Ce O15 S4 . . . -119.40(10) no
S3 O9 Ce S4 . 3_655 3_655 -11.5(8) no
S3 O9 Ce O3 . 3_655 3_655 -172.6(3) no
S3 O9 Ce O4 . 3_655 3_655 -122.8(3) no
S3 O9 Ce O5 . 3_655 3_655 127.6(3) no
S3 O9 Ce O8 . 3_655 3_655 68.8(3) no
S3 O9 Ce O10 . 3_655 3_655 0.4(3) no
S3 O9 Ce O11 . 3_655 3_655 -54.6(3) no
S3 O9 Ce O13 . 3_655 3_655 77.6(3) no
S3 O9 Ce O15 . 3_655 3_655 -71.2(4) no
S3 O10 Ce S4 . . . -103.20(10) no
S3 O10 Ce O3 . . . -89.3(2) no
S3 O10 Ce O4 . . . -4.6(2) no
S3 O10 Ce O5 . . . 153.60(10) no
S3 O10 Ce O8 . . . 152.70(10) no
S3 O10 Ce O9 . . 3_655 75.10(10) no
S3 O10 Ce O11 . . . 3.60(10) no
S3 O10 Ce O13 . . . -133.10(10) no
S3 O10 Ce O15 . . . -73.40(10) no
S3 O11 Ce S4 . . . 68.70(10) no
S3 O11 Ce O3 . . . 147.00(10) no
S3 O11 Ce O4 . . . 168.9(2) no
S3 O11 Ce O5 . . . -111.0(2) no
S3 O11 Ce O8 . . . -36.7(2) no
S3 O11 Ce O9 . . 3_655 -105.90(10) no
S3 O11 Ce O10 . . . -3.60(10) no
S3 O11 Ce O13 . . . 49.4(2) no
S3 O11 Ce O15 . . . 83.40(10) no
S4 Ce S1 O1 . . . 29.50(10) no
S4 Ce S1 O2 . . . -151.1(2) no
S4 Ce S1 O3 . . . -62.80(10) no
S4 Ce S1 O4 . . . 120.00(10) no
S4 Ce S2 O5 . . . 99.90(10) no
S4 Ce S2 O6 . . . -173.8(2) no
S4 Ce S2 O7 . . . 8.80(10) no
S4 Ce S2 O8 . . . -85.20(10) no
S4 Ce S3 O9 . . . 159.00(10) no
S4 Ce S3 O10 . . . 73.70(10) no
S4 Ce S3 O11 . . . -112.60(10) no
S4 Ce S3 O12 . . . -17.8(2) no
S4 O13 Ce O3 . . . -78.60(10) no
S4 O13 Ce O4 . . . -41.3(2) no
S4 O13 Ce O5 . . . -146.40(10) no
S4 O13 Ce O8 . . . 154.90(10) no
S4 O13 Ce O9 . . 3_655 164.10(10) no
S4 O13 Ce O10 . . . 84.20(10) no
S4 O13 Ce O11 . . . 41.7(2) no
S4 O13 Ce O15 . . . 3.10(10) no
S4 O15 Ce O3 . . . 82.60(10) no
S4 O15 Ce O4 . . . 142.00(10) no
S4 O15 Ce O5 . . . 38.6(2) no
S4 O15 Ce O8 . . . -36.0(2) no
S4 O15 Ce O9 . . 3_655 -166.20(10) no
S4 O15 Ce O10 . . . -90.70(10) no
S4 O15 Ce O11 . . . -149.30(10) no
S4 O15 Ce O13 . . . -3.10(10) no
O1 S1 Ce O3 . . . 92.4(2) no
O1 S1 Ce O4 . . . -90.5(2) no
O1 S1 Ce O5 . . . 136.0(2) no
O1 S1 Ce O8 . . . 133.5(2) no
O1 S1 Ce O9 . . 3_655 -145.0(2) no
O1 S1 Ce O10 . . . -40.2(2) no
O1 S1 Ce O11 . . . -68.7(2) no
O1 S1 Ce O13 . . . 55.1(2) no
O1 S1 Ce O15 . . . 2.6(2) no
O2 S1 Ce O3 . . . -88.3(2) no
O2 S1 Ce O4 . . . 88.9(2) no
O2 S1 Ce O5 . . . -44.6(2) no
O2 S1 Ce O8 . . . -47.1(2) no
O2 S1 Ce O9 . . 3_655 34.4(2) no
O2 S1 Ce O10 . . . 139.2(2) no
O2 S1 Ce O11 . . . 110.6(2) no
O2 S1 Ce O13 . . . -125.5(2) no
O2 S1 Ce O15 . . . -178.0(2) no
O3 Ce S1 O4 . . . -177.2(2) no
O3 Ce S2 O5 . . . 23.9(2) no
O3 Ce S2 O6 . . . 110.2(2) no
O3 Ce S2 O7 . . . -67.3(2) no
O3 Ce S2 O8 . . . -161.30(10) no
O3 Ce S3 O9 . . . -138.7(2) no
O3 Ce S3 O10 . . . 136.0(2) no
O3 Ce S3 O11 . . . -50.3(2) no
O3 Ce S3 O12 . . . 44.5(2) no
O3 Ce S4 O13 . . . 95.00(10) no
O3 Ce S4 O14 . . . -177.0(2) no
O3 Ce S4 O15 . . . -90.40(10) no
O3 Ce S4 O16 . . . 3.1(2) no
O3 S1 Ce O4 . . . 177.2(2) no
O3 S1 Ce O5 . . . 43.6(2) no
O3 S1 Ce O8 . . . 41.1(2) no
O3 S1 Ce O9 . . 3_655 122.7(2) no
O3 S1 Ce O10 . . . -132.6(2) no
O3 S1 Ce O11 . . . -161.1(2) no
O3 S1 Ce O13 . . . -37.2(2) no
O3 S1 Ce O15 . . . -89.8(2) no
O4 Ce S2 O5 . . . -23.0(2) no
O4 Ce S2 O6 . . . 63.3(2) no
O4 Ce S2 O7 . . . -114.1(2) no
O4 Ce S2 O8 . . . 151.90(10) no
O4 Ce S3 O9 . . . -98.6(2) no
O4 Ce S3 O10 . . . 176.10(10) no
O4 Ce S3 O11 . . . -10.20(10) no
O4 Ce S3 O12 . . . 84.6(2) no
O4 Ce S4 O13 . . . 147.00(10) no
O4 Ce S4 O14 . . . -124.9(2) no
O4 Ce S4 O15 . . . -38.30(10) no
O4 Ce S4 O16 . . . 55.2(2) no
O4 S1 Ce O5 . . . -133.50(10) no
O4 S1 Ce O8 . . . -136.0(2) no
O4 S1 Ce O9 . . 3_655 -54.50(10) no
O4 S1 Ce O10 . . . 50.3(2) no
O4 S1 Ce O11 . . . 21.70(10) no
O4 S1 Ce O13 . . . 145.60(10) no
O4 S1 Ce O15 . . . 93.10(10) no
O5 Ce S2 O6 . . . 86.3(2) no
O5 Ce S2 O7 . . . -91.1(2) no
O5 Ce S2 O8 . . . 174.8(2) no
O5 Ce S3 O9 . . . 39.3(2) no
O5 Ce S3 O10 . . . -46.0(2) no
O5 Ce S3 O11 . . . 127.7(2) no
O5 Ce S3 O12 . . . -137.5(2) no
O5 Ce S4 O13 . . . 34.80(10) no
O5 Ce S4 O14 . . . 122.8(2) no
O5 Ce S4 O15 . . . -150.60(10) no
O5 Ce S4 O16 . . . -57.1(2) no
O5 S2 Ce O8 . . . -174.8(2) no
O5 S2 Ce O9 . . 3_655 -87.6(2) no
O5 S2 Ce O10 . . . -178.40(10) no
O5 S2 Ce O11 . . . -135.6(2) no
O5 S2 Ce O13 . . . 102.50(10) no
O5 S2 Ce O15 . . . 100.2(2) no
O6 S2 Ce O8 . . . -88.6(2) no
O6 S2 Ce O9 . . 3_655 -1.3(2) no
O6 S2 Ce O10 . . . -92.1(2) no
O6 S2 Ce O11 . . . -49.4(2) no
O6 S2 Ce O13 . . . -171.2(2) no
O6 S2 Ce O15 . . . -173.6(2) no
O7 S2 Ce O8 . . . 94.0(2) no
O7 S2 Ce O9 . . 3_655 -178.7(2) no
O7 S2 Ce O10 . . . 90.4(2) no
O7 S2 Ce O11 . . . 133.2(2) no
O7 S2 Ce O13 . . . 11.3(2) no
O7 S2 Ce O15 . . . 9.0(2) no
O8 Ce S3 O9 . . . 59.90(10) no
O8 Ce S3 O10 . . . -25.50(10) no
O8 Ce S3 O11 . . . 148.20(10) no
O8 Ce S3 O12 . . . -117.0(2) no
O8 Ce S4 O13 . . . -24.20(10) no
O8 Ce S4 O14 . . . 63.9(2) no
O8 Ce S4 O15 . . . 150.50(10) no
O8 Ce S4 O16 . . . -116.0(2) no
O8 S2 Ce O9 . . 3_655 87.20(10) no
O8 S2 Ce O10 . . . -3.60(10) no
O8 S2 Ce O11 . . . 39.2(2) no
O8 S2 Ce O13 . . . -82.70(10) no
O8 S2 Ce O15 . . . -85.0(2) no
O9 Ce S3 O10 3_655 3_655 3_655 104.20(10) no
O9 Ce S3 O11 3_655 3_655 3_655 -69.5(2) no
O9 Ce S3 O12 3_655 3_655 3_655 -164.3(2) no
O9 S3 Ce O10 . . . 85.3(2) no
O9 S3 Ce O11 . . . -88.3(2) no
O9 S3 Ce O13 . . . 132.90(10) no
O9 S3 Ce O15 . . . -175.7(2) no
O10 Ce S3 O11 . . . 173.7(2) no
O10 Ce S3 O12 . . . -91.5(2) no
O10 Ce S4 O13 . . . -91.00(10) no
O10 Ce S4 O14 . . . -3.0(2) no
O10 Ce S4 O15 . . . 83.60(10) no
O10 Ce S4 O16 . . . 177.1(2) no
O10 S3 Ce O11 . . . -173.7(2) no
O10 S3 Ce O13 . . . 47.50(10) no
O10 S3 Ce O15 . . . 99.00(10) no
O11 Ce S3 O12 . . . 94.8(2) no
O11 Ce S4 O13 . . . -145.10(10) no
O11 Ce S4 O14 . . . -57.1(2) no
O11 Ce S4 O15 . . . 29.50(10) no
O11 Ce S4 O16 . . . 123.0(2) no
O11 S3 Ce O13 . . . -138.80(10) no
O11 S3 Ce O15 . . . -87.3(2) no
O12 S3 Ce O13 . . . -44.0(2) no
O12 S3 Ce O15 . . . 7.5(2) no
O13 Ce S4 O14 . . . 88.0(2) no
O13 Ce S4 O15 . . . 174.7(2) no
O13 Ce S4 O16 . . . -91.9(2) no
O13 S4 Ce O15 . . . -174.7(2) no
O14 S4 Ce O15 . . . -86.6(2) no
O15 Ce S4 O16 . . . 93.5(2) no
